data_4321365
loop_
_publ_author_name
'Chuan He'
'Victoria Gomez'
'Bernhard Spingler'
'Stephen J. Lippard'

_publ_section_title
;
 Monodentate-Bridged Phosphodiester and Sulfate Complexes: Structural
 Insights into the Biological Activation of Phosphodiesters, Sulfate, and
 Sulfate Esters
;
_journal_name_full 'Inorganic Chemistry'
_journal_page_first 4188
_journal_page_last 4189
_journal_paper_doi 10.1021/ic000391i
_journal_volume 39
_journal_year 2000
_chemical_formula_sum 'C35 H45 Mn2 N8 O13.5 S2'
_chemical_formula_weight 967.79
_chemical_name_common (2)4.5H2O.MeOH
_chemical_name_systematic
; 
 ? 
;
_space_group_IT_number 14
_symmetry_cell_setting monoclinic
_symmetry_space_group_name_Hall '-P 2yn'
_symmetry_space_group_name_H-M 'P 1 21/n 1'
_atom_sites_solution_hydrogens geom
_atom_sites_solution_primary direct
_atom_sites_solution_secondary difmap
_audit_creation_method SHELXL-97
_cell_angle_alpha 90.00
_cell_angle_beta 92.8550(10)
_cell_angle_gamma 90.00
_cell_formula_units_Z 4
_cell_length_a 11.2851(2)
_cell_length_b 20.8509(5)
_cell_length_c 17.2826(4)
_cell_measurement_temperature 188(2)
_cell_volume 4061.63(15)
_computing_structure_refinement 'SHELXL-97 (Sheldrick, 1997)'
_computing_structure_solution 'SHELXS-97 (Sheldrick, 1990)'
_diffrn_ambient_temperature 188(2)
_diffrn_measured_fraction_theta_full 0.999
_diffrn_measured_fraction_theta_max 0.999
_diffrn_radiation_monochromator graphite
_diffrn_radiation_source 'fine-focus sealed tube'
_diffrn_radiation_type MoK\a
_diffrn_radiation_wavelength 0.71073
_diffrn_reflns_av_R_equivalents 0.0429
_diffrn_reflns_av_sigmaI/netI 0.0466
_diffrn_reflns_limit_h_max 12
_diffrn_reflns_limit_h_min -12
_diffrn_reflns_limit_k_max 22
_diffrn_reflns_limit_k_min -22
_diffrn_reflns_limit_l_max 17
_diffrn_reflns_limit_l_min -18
_diffrn_reflns_number 17744
_diffrn_reflns_theta_full 23.00
_diffrn_reflns_theta_max 23.00
_diffrn_reflns_theta_min 2.11
_exptl_absorpt_coefficient_mu 0.801
_exptl_crystal_density_diffrn 1.583
_exptl_crystal_density_method 'not measured'
_exptl_crystal_F_000 2004
_exptl_crystal_size_max 0.4
_exptl_crystal_size_mid 0.3
_exptl_crystal_size_min 0.2
_refine_diff_density_max 0.993
_refine_diff_density_min -0.667
_refine_diff_density_rms 0.078
_refine_ls_extinction_method none
_refine_ls_goodness_of_fit_ref 1.151
_refine_ls_hydrogen_treatment mixed
_refine_ls_matrix_type full
_refine_ls_number_parameters 523
_refine_ls_number_reflns 5645
_refine_ls_number_restraints 0
_refine_ls_restrained_S_all 1.151
_refine_ls_R_factor_all 0.0747
_refine_ls_R_factor_gt 0.0492
_refine_ls_shift/su_max 0.002
_refine_ls_shift/su_mean 0.000
_refine_ls_structure_factor_coef Fsqd
_refine_ls_weighting_details 'calc w=1/[\s^2^(Fo^2^)+(0.0835P)^2^+0.0000P] where P=(Fo^2^+2Fc^2^)/3'
_refine_ls_weighting_scheme calc
_refine_ls_wR_factor_gt 0.1337
_refine_ls_wR_factor_ref 0.1426
_reflns_number_gt 4174
_reflns_number_total 5645
_reflns_threshold_expression >2sigma(I)
_cod_data_source_file ic000391i_3.cif
_cod_data_source_block (2)4.5H2O.MeOH
_cod_depositor_comments
;
The following automatic conversions were performed:

'_symmetry_cell_setting' value 'Monoclinic' changed to 'monoclinic'
according to the built-in table from CIF Core dictionary named
'cif_core.dic' version 2.4.1 from 2010-06-29.

Automatic conversion script
Id: cif_fix_values 1646 2011-03-28 12:23:43Z adriana 
;
_cod_original_formula_sum 'C35 H45 Mn2 N8 O13.50 S2'
_cod_database_code 4321365

loop_
_symmetry_equiv_pos_as_xyz
'x, y, z'
'-x+1/2, y+1/2, -z+1/2'
'-x, -y, -z'
'x-1/2, -y-1/2, z-1/2'

loop_
_atom_site_label
_atom_site_type_symbol
_atom_site_fract_x
_atom_site_fract_y
_atom_site_fract_z
_atom_site_U_iso_or_equiv
_atom_site_adp_type
_atom_site_occupancy
_atom_site_symmetry_multiplicity
_atom_site_calc_flag
_atom_site_refinement_flags
_atom_site_disorder_assembly
_atom_site_disorder_group
Mn1 Mn -0.03414(6) 0.28983(3) 0.23787(4) 0.0241(2) Uani 1 1 d . . .
Mn2 Mn 0.07393(6) 0.20975(3) 0.05428(4) 0.0255(2) Uani 1 1 d . . .
S1 S -0.12156(12) 0.14411(6) 0.17287(7) 0.0354(3) Uani 1 1 d . . .
O1 O -0.1132(4) 0.20264(16) 0.2202(2) 0.0473(10) Uani 1 1 d . . .
O2 O -0.0239(3) 0.14474(16) 0.1187(2) 0.0463(10) Uani 1 1 d . . .
O3 O -0.2371(4) 0.1448(2) 0.1290(2) 0.0653(12) Uani 1 1 d . . .
O4 O -0.1110(4) 0.08791(17) 0.2215(2) 0.0612(12) Uani 1 1 d . . .
S2 S 0.25167(10) 0.27290(6) 0.19636(7) 0.0287(3) Uani 1 1 d . . .
O5 O 0.1496(3) 0.2711(2) 0.2466(2) 0.0523(11) Uani 1 1 d . . .
O6 O 0.2153(3) 0.24200(19) 0.12228(19) 0.0472(10) Uani 1 1 d . . .
O7 O 0.3504(3) 0.23784(18) 0.2326(2) 0.0437(9) Uani 1 1 d . . .
O8 O 0.2843(4) 0.33881(18) 0.1831(3) 0.0763(15) Uani 1 1 d . . .
N1 N -0.0269(3) 0.35744(17) 0.1265(2) 0.0249(9) Uani 1 1 d . . .
N2 N -0.0911(3) 0.28145(17) 0.0355(2) 0.0248(9) Uani 1 1 d . . .
N3 N -0.0053(3) 0.39309(17) 0.2857(2) 0.0268(9) Uani 1 1 d . . .
N4 N -0.0183(3) 0.28280(19) 0.3683(2) 0.0301(10) Uani 1 1 d . . .
N5 N -0.2182(3) 0.33622(18) 0.2304(2) 0.0274(9) Uani 1 1 d . . .
N6 N -0.0254(3) 0.17492(18) -0.0585(2) 0.0252(9) Uani 1 1 d . . .
N7 N 0.1696(3) 0.12100(18) 0.0135(2) 0.0297(10) Uani 1 1 d . . .
N8 N 0.1309(3) 0.27795(17) -0.0405(2) 0.0245(9) Uani 1 1 d . . .
C1 C -0.0147(4) 0.4182(2) 0.1473(3) 0.0271(11) Uani 1 1 d . . .
C2 C -0.0577(5) 0.4697(2) 0.1018(3) 0.0370(13) Uani 1 1 d . . .
H2A H -0.0415 0.5126 0.1175 0.044 Uiso 1 1 calc R . .
C3 C -0.1231(5) 0.4574(2) 0.0350(3) 0.0389(13) Uani 1 1 d . . .
H3B H -0.1562 0.4916 0.0048 0.047 Uiso 1 1 calc R . .
C4 C -0.2062(5) 0.3748(3) -0.0562(3) 0.0436(14) Uani 1 1 d . . .
H4B H -0.2455 0.4064 -0.0876 0.052 Uiso 1 1 calc R . .
C5 C -0.2140(4) 0.3122(3) -0.0770(3) 0.0382(13) Uani 1 1 d . . .
H5A H -0.2597 0.2993 -0.1220 0.046 Uiso 1 1 calc R . .
C6 C -0.1523(4) 0.2670(2) -0.0299(3) 0.0292(11) Uani 1 1 d . . .
C7 C -0.0873(4) 0.3446(2) 0.0571(3) 0.0253(11) Uani 1 1 d . . .
C8 C -0.1408(4) 0.3934(2) 0.0113(3) 0.0313(12) Uani 1 1 d . . .
C9 C 0.0501(4) 0.4301(2) 0.2241(3) 0.0297(11) Uani 1 1 d . . .
H9A H 0.1342 0.4172 0.2212 0.036 Uiso 1 1 calc R . .
H9B H 0.0478 0.4764 0.2365 0.036 Uiso 1 1 calc R . .
C10 C 0.0740(4) 0.3865(2) 0.3554(3) 0.0308(11) Uani 1 1 d . . .
H10A H 0.0744 0.4270 0.3853 0.037 Uiso 1 1 calc R . .
H10B H 0.1559 0.3782 0.3400 0.037 Uiso 1 1 calc R . .
C11 C 0.0340(4) 0.3323(2) 0.4058(3) 0.0285(11) Uani 1 1 d . . .
C12 C 0.0516(4) 0.3331(3) 0.4852(3) 0.0367(13) Uani 1 1 d . . .
H12A H 0.0876 0.3692 0.5104 0.044 Uiso 1 1 calc R . .
C13 C 0.0167(5) 0.2813(3) 0.5274(3) 0.0433(14) Uani 1 1 d . . .
H13A H 0.0280 0.2811 0.5822 0.052 Uiso 1 1 calc R . .
C14 C -0.0352(5) 0.2296(3) 0.4891(3) 0.0474(15) Uani 1 1 d . . .
H14A H -0.0585 0.1927 0.5169 0.057 Uiso 1 1 calc R . .
C15 C -0.0524(5) 0.2324(3) 0.4096(3) 0.0423(14) Uani 1 1 d . . .
H15A H -0.0899 0.1973 0.3833 0.051 Uiso 1 1 calc R . .
C16 C -0.1215(4) 0.4206(2) 0.3063(3) 0.0321(12) Uani 1 1 d . . .
H16A H -0.1172 0.4680 0.3029 0.039 Uiso 1 1 calc R . .
H16B H -0.1360 0.4094 0.3607 0.039 Uiso 1 1 calc R . .
C17 C -0.2241(4) 0.3975(2) 0.2552(3) 0.0278(11) Uani 1 1 d . . .
C18 C -0.3221(4) 0.4357(3) 0.2390(3) 0.0380(13) Uani 1 1 d . . .
H18A H -0.3232 0.4794 0.2548 0.046 Uiso 1 1 calc R . .
C19 C -0.4195(5) 0.4082(3) 0.1986(3) 0.0501(16) Uani 1 1 d . . .
H19A H -0.4891 0.4328 0.1875 0.060 Uiso 1 1 calc R . .
C20 C -0.4148(5) 0.3455(3) 0.1749(3) 0.0442(14) Uani 1 1 d . . .
H20A H -0.4811 0.3262 0.1481 0.053 Uiso 1 1 calc R . .
C21 C -0.3126(4) 0.3112(3) 0.1908(3) 0.0350(12) Uani 1 1 d . . .
H21A H -0.3085 0.2682 0.1730 0.042 Uiso 1 1 calc R . .
C22 C -0.1499(4) 0.1972(2) -0.0545(3) 0.0337(12) Uani 1 1 d . . .
H22A H -0.1914 0.1707 -0.0168 0.040 Uiso 1 1 calc R . .
H22B H -0.1918 0.1923 -0.1059 0.040 Uiso 1 1 calc R . .
C23 C -0.0187(4) 0.1046(2) -0.0576(3) 0.0345(12) Uani 1 1 d . . .
H23A H -0.0420 0.0878 -0.1098 0.041 Uiso 1 1 calc R . .
H23B H -0.0752 0.0875 -0.0207 0.041 Uiso 1 1 calc R . .
C24 C 0.1048(4) 0.0817(2) -0.0344(3) 0.0308(12) Uani 1 1 d . . .
C25 C 0.1483(5) 0.0233(2) -0.0587(3) 0.0388(13) Uani 1 1 d . . .
H25A H 0.1019 -0.0032 -0.0931 0.047 Uiso 1 1 calc R . .
C26 C 0.2601(5) 0.0045(2) -0.0319(3) 0.0433(14) Uani 1 1 d . . .
H26A H 0.2913 -0.0357 -0.0471 0.052 Uiso 1 1 calc R . .
C27 C 0.3266(5) 0.0447(3) 0.0172(3) 0.0403(14) Uani 1 1 d . . .
H27A H 0.4044 0.0329 0.0355 0.048 Uiso 1 1 calc R . .
C28 C 0.2779(4) 0.1018(2) 0.0391(3) 0.0352(12) Uani 1 1 d . . .
H28A H 0.3228 0.1288 0.0737 0.042 Uiso 1 1 calc R . .
C29 C 0.0326(4) 0.2005(2) -0.1271(3) 0.0289(11) Uani 1 1 d . . .
H29A H -0.0275 0.2046 -0.1705 0.035 Uiso 1 1 calc R . .
H29B H 0.0933 0.1695 -0.1428 0.035 Uiso 1 1 calc R . .
C30 C 0.0912(4) 0.2653(2) -0.1128(3) 0.0234(10) Uani 1 1 d . . .
C31 C 0.1067(4) 0.3073(2) -0.1733(3) 0.0326(12) Uani 1 1 d . . .
H31A H 0.0767 0.2972 -0.2242 0.039 Uiso 1 1 calc R . .
C32 C 0.1668(4) 0.3644(2) -0.1584(3) 0.0356(12) Uani 1 1 d . . .
H32A H 0.1794 0.3940 -0.1990 0.043 Uiso 1 1 calc R . .
C33 C 0.2077(4) 0.3775(2) -0.0839(3) 0.0346(12) Uani 1 1 d . . .
H33A H 0.2490 0.4162 -0.0721 0.042 Uiso 1 1 calc R . .
C34 C 0.1878(4) 0.3333(2) -0.0266(3) 0.0309(12) Uani 1 1 d . . .
H34A H 0.2157 0.3426 0.0250 0.037 Uiso 1 1 calc R . .
O9 O -0.2192(4) 0.0464(2) 0.6063(2) 0.0597(11) Uiso 1 1 d . . .
O10 O -0.4428(3) 0.07334(18) 0.1482(2) 0.0484(10) Uiso 1 1 d . . .
O11 O 0.3789(4) 0.1084(2) 0.2427(3) 0.0722(13) Uiso 1 1 d . . .
C35 C 0.1824(7) 0.0374(4) 0.2737(4) 0.083(2) Uiso 1 1 d . . .
O12 O 0.1507(10) 0.0082(5) 0.1983(6) 0.152(4) Uiso 0.70 1 d P . .
O12B O 0.2491(16) 0.0833(9) 0.2265(10) 0.091(5) Uiso 0.30 1 d P . .
O13 O 0.0307(8) 0.0567(4) 0.3542(5) 0.072(3) Uiso 0.50 1 d P . .
O14 O -0.0509(9) 0.0228(5) 0.4904(6) 0.144(4) Uiso 0.70 1 d P . .
O15 O 0.0719(16) 0.1311(8) 0.3060(10) 0.091(5) Uiso 0.30 1 d P . .

loop_
_atom_site_aniso_label
_atom_site_aniso_U_11
_atom_site_aniso_U_22
_atom_site_aniso_U_33
_atom_site_aniso_U_23
_atom_site_aniso_U_13
_atom_site_aniso_U_12
Mn1 0.0298(4) 0.0196(4) 0.0230(4) -0.0037(3) 0.0017(3) -0.0021(3)
Mn2 0.0288(4) 0.0271(4) 0.0205(4) -0.0006(3) 0.0017(3) 0.0036(3)
S1 0.0499(8) 0.0239(7) 0.0339(7) -0.0059(6) 0.0166(6) -0.0091(6)
O1 0.074(3) 0.028(2) 0.042(2) -0.0171(17) 0.0188(19) -0.0171(18)
O2 0.059(2) 0.036(2) 0.047(2) 0.0061(17) 0.0303(19) 0.0055(18)
O3 0.049(3) 0.080(3) 0.066(3) -0.006(2) -0.004(2) -0.027(2)
O4 0.101(3) 0.031(2) 0.054(2) 0.0112(19) 0.032(2) -0.002(2)
S2 0.0260(7) 0.0303(7) 0.0292(7) -0.0027(5) -0.0056(5) 0.0044(5)
O5 0.040(2) 0.084(3) 0.033(2) 0.005(2) 0.0050(17) 0.026(2)
O6 0.039(2) 0.074(3) 0.0274(19) -0.0168(19) -0.0079(16) 0.0043(19)
O7 0.036(2) 0.054(2) 0.040(2) -0.0005(18) -0.0115(17) 0.0130(18)
O8 0.048(3) 0.032(2) 0.146(4) 0.012(3) -0.017(3) -0.0029(19)
N1 0.026(2) 0.021(2) 0.029(2) 0.0020(17) 0.0050(18) 0.0003(17)
N2 0.024(2) 0.026(2) 0.025(2) 0.0015(17) 0.0030(17) -0.0007(17)
N3 0.024(2) 0.026(2) 0.030(2) -0.0046(18) 0.0002(17) -0.0001(17)
N4 0.031(2) 0.035(3) 0.025(2) -0.0032(19) 0.0005(18) -0.0092(19)
N5 0.029(2) 0.030(2) 0.024(2) -0.0016(18) 0.0026(17) -0.0046(18)
N6 0.024(2) 0.028(2) 0.023(2) -0.0037(17) 0.0017(17) -0.0013(17)
N7 0.030(2) 0.027(2) 0.033(2) 0.0016(19) 0.0056(19) 0.0050(19)
N8 0.024(2) 0.021(2) 0.028(2) -0.0028(17) 0.0004(17) 0.0041(17)
C1 0.028(3) 0.023(3) 0.031(3) 0.003(2) 0.010(2) 0.001(2)
C2 0.050(3) 0.022(3) 0.039(3) 0.002(2) 0.008(3) 0.001(2)
C3 0.049(3) 0.029(3) 0.039(3) 0.011(2) 0.007(3) 0.009(2)
C4 0.049(4) 0.045(4) 0.037(3) 0.006(3) 0.000(3) 0.024(3)
C5 0.038(3) 0.046(4) 0.030(3) -0.002(2) -0.002(2) 0.013(3)
C6 0.021(3) 0.040(3) 0.026(3) 0.000(2) 0.004(2) 0.004(2)
C7 0.021(2) 0.027(3) 0.028(3) 0.002(2) 0.009(2) 0.004(2)
C8 0.036(3) 0.036(3) 0.022(3) 0.005(2) 0.004(2) 0.011(2)
C9 0.031(3) 0.017(2) 0.041(3) -0.002(2) 0.003(2) -0.004(2)
C10 0.033(3) 0.031(3) 0.028(3) -0.006(2) -0.006(2) -0.003(2)
C11 0.022(3) 0.033(3) 0.030(3) -0.005(2) 0.001(2) 0.000(2)
C12 0.038(3) 0.043(3) 0.029(3) -0.013(2) -0.008(2) -0.003(2)
C13 0.046(3) 0.060(4) 0.023(3) 0.003(3) -0.007(2) 0.001(3)
C14 0.054(4) 0.058(4) 0.030(3) 0.014(3) -0.006(3) -0.012(3)
C15 0.043(3) 0.049(4) 0.034(3) 0.001(3) -0.008(3) -0.020(3)
C16 0.032(3) 0.030(3) 0.034(3) -0.011(2) 0.005(2) -0.001(2)
C17 0.026(3) 0.032(3) 0.026(3) 0.004(2) 0.006(2) 0.001(2)
C18 0.040(3) 0.042(3) 0.032(3) 0.002(2) 0.005(2) 0.005(3)
C19 0.031(3) 0.079(5) 0.040(3) 0.004(3) 0.000(3) 0.017(3)
C20 0.030(3) 0.066(4) 0.036(3) -0.012(3) -0.006(2) -0.002(3)
C21 0.033(3) 0.047(3) 0.025(3) -0.004(2) 0.002(2) -0.011(3)
C22 0.027(3) 0.038(3) 0.035(3) -0.007(2) -0.003(2) -0.003(2)
C23 0.043(3) 0.025(3) 0.035(3) -0.001(2) 0.003(2) -0.006(2)
C24 0.035(3) 0.029(3) 0.030(3) 0.004(2) 0.010(2) 0.005(2)
C25 0.059(4) 0.024(3) 0.035(3) -0.002(2) 0.014(3) -0.003(3)
C26 0.059(4) 0.027(3) 0.046(3) 0.009(3) 0.023(3) 0.017(3)
C27 0.038(3) 0.039(3) 0.046(3) 0.013(3) 0.016(3) 0.011(3)
C28 0.038(3) 0.032(3) 0.036(3) 0.007(2) 0.007(2) 0.006(2)
C29 0.040(3) 0.026(3) 0.021(2) -0.001(2) 0.004(2) 0.002(2)
C30 0.020(2) 0.026(3) 0.024(3) 0.002(2) 0.000(2) 0.003(2)
C31 0.037(3) 0.035(3) 0.026(3) 0.000(2) 0.001(2) 0.004(2)
C32 0.037(3) 0.033(3) 0.038(3) 0.010(2) 0.010(2) 0.004(2)
C33 0.036(3) 0.025(3) 0.043(3) -0.002(2) 0.005(2) -0.005(2)
C34 0.026(3) 0.032(3) 0.034(3) -0.007(2) -0.003(2) 0.002(2)

loop_
_atom_type_symbol
_atom_type_description
_atom_type_scat_dispersion_real
_atom_type_scat_dispersion_imag
_atom_type_scat_source
C C 0.0033 0.0016 'International Tables Vol C Tables 4.2.6.8 and 6.1.1.4'
H H 0.0000 0.0000 'International Tables Vol C Tables 4.2.6.8 and 6.1.1.4'
N N 0.0061 0.0033 'International Tables Vol C Tables 4.2.6.8 and 6.1.1.4'
O O 0.0106 0.0060 'International Tables Vol C Tables 4.2.6.8 and 6.1.1.4'
S S 0.1246 0.1234 'International Tables Vol C Tables 4.2.6.8 and 6.1.1.4'
Mn Mn 0.3368 0.7283 'International Tables Vol C Tables 4.2.6.8 and 6.1.1.4'

loop_
_geom_angle_atom_site_label_1
_geom_angle_atom_site_label_2
_geom_angle_atom_site_label_3
_geom_angle
_geom_angle_site_symmetry_1
_geom_angle_site_symmetry_3
_geom_angle_publ_flag
O1 Mn1 O5 105.49(17) . . ?
O1 Mn1 N4 95.95(14) . . ?
O5 Mn1 N4 83.54(14) . . ?
O1 Mn1 N5 88.81(15) . . ?
O5 Mn1 N5 165.66(15) . . ?
N4 Mn1 N5 96.33(13) . . ?
O1 Mn1 N3 158.57(14) . . ?
O5 Mn1 N3 91.51(15) . . ?
N4 Mn1 N3 72.69(14) . . ?
N5 Mn1 N3 74.86(13) . . ?
O1 Mn1 N1 115.92(14) . . ?
O5 Mn1 N1 95.38(13) . . ?
N4 Mn1 N1 146.96(14) . . ?
N5 Mn1 N1 76.88(13) . . ?
N3 Mn1 N1 74.33(13) . . ?
O6 Mn2 O2 108.82(15) . . ?
O6 Mn2 N7 94.40(15) . . ?
O2 Mn2 N7 84.79(13) . . ?
O6 Mn2 N8 88.17(14) . . ?
O2 Mn2 N8 162.71(15) . . ?
N7 Mn2 N8 97.45(13) . . ?
O6 Mn2 N6 156.43(14) . . ?
O2 Mn2 N6 89.92(14) . . ?
N7 Mn2 N6 72.63(13) . . ?
N8 Mn2 N6 74.56(13) . . ?
O6 Mn2 N2 116.79(14) . . ?
O2 Mn2 N2 92.80(13) . . ?
N7 Mn2 N2 147.55(14) . . ?
N8 Mn2 N2 76.08(12) . . ?
N6 Mn2 N2 75.02(13) . . ?
O4 S1 O1 110.4(2) . . ?
O4 S1 O3 110.6(3) . . ?
O1 S1 O3 107.9(3) . . ?
O4 S1 O2 109.4(2) . . ?
O1 S1 O2 108.4(2) . . ?
O3 S1 O2 110.0(2) . . ?
S1 O1 Mn1 146.9(2) . . ?
S1 O2 Mn2 140.1(2) . . ?
O8 S2 O7 110.6(2) . . ?
O8 S2 O6 109.9(3) . . ?
O7 S2 O6 109.3(2) . . ?
O8 S2 O5 109.2(3) . . ?
O7 S2 O5 109.8(2) . . ?
O6 S2 O5 108.0(2) . . ?
S2 O5 Mn1 138.3(2) . . ?
S2 O6 Mn2 144.9(2) . . ?
C1 N1 C7 117.6(4) . . ?
C1 N1 Mn1 110.7(3) . . ?
C7 N1 Mn1 123.5(3) . . ?
C6 N2 C7 117.2(4) . . ?
C6 N2 Mn2 110.0(3) . . ?
C7 N2 Mn2 123.3(3) . . ?
C10 N3 C9 112.1(3) . . ?
C10 N3 C16 110.2(4) . . ?
C9 N3 C16 112.3(4) . . ?
C10 N3 Mn1 105.9(3) . . ?
C9 N3 Mn1 106.5(3) . . ?
C16 N3 Mn1 109.5(3) . . ?
C15 N4 C11 118.5(4) . . ?
C15 N4 Mn1 125.0(3) . . ?
C11 N4 Mn1 116.4(3) . . ?
C21 N5 C17 118.6(4) . . ?
C21 N5 Mn1 124.0(3) . . ?
C17 N5 Mn1 116.2(3) . . ?
C23 N6 C29 110.1(4) . . ?
C23 N6 C22 111.2(4) . . ?
C29 N6 C22 112.4(4) . . ?
C23 N6 Mn2 106.3(3) . . ?
C29 N6 Mn2 110.2(3) . . ?
C22 N6 Mn2 106.4(3) . . ?
C28 N7 C24 118.5(4) . . ?
C28 N7 Mn2 125.5(3) . . ?
C24 N7 Mn2 115.6(3) . . ?
C30 N8 C34 118.4(4) . . ?
C30 N8 Mn2 117.1(3) . . ?
C34 N8 Mn2 123.9(3) . . ?
N1 C1 C2 123.6(4) . . ?
N1 C1 C9 116.0(4) . . ?
C2 C1 C9 120.5(4) . . ?
C3 C2 C1 119.2(5) . . ?
C2 C3 C8 119.2(5) . . ?
C5 C4 C8 120.8(5) . . ?
C4 C5 C6 117.9(5) . . ?
N2 C6 C5 124.2(5) . . ?
N2 C6 C22 116.0(4) . . ?
C5 C6 C22 119.8(4) . . ?
N2 C7 N1 115.6(4) . . ?
N2 C7 C8 122.4(4) . . ?
N1 C7 C8 122.0(4) . . ?
C4 C8 C3 124.5(4) . . ?
C4 C8 C7 117.4(4) . . ?
C3 C8 C7 118.1(4) . . ?
N3 C9 C1 110.1(4) . . ?
N3 C10 C11 110.8(4) . . ?
N4 C11 C12 122.1(5) . . ?
N4 C11 C10 115.8(4) . . ?
C12 C11 C10 122.2(4) . . ?
C13 C12 C11 119.3(5) . . ?
C12 C13 C14 119.1(5) . . ?
C15 C14 C13 118.6(5) . . ?
N4 C15 C14 122.4(5) . . ?
N3 C16 C17 113.4(4) . . ?
N5 C17 C18 122.3(4) . . ?
N5 C17 C16 116.2(4) . . ?
C18 C17 C16 121.3(4) . . ?
C17 C18 C19 117.8(5) . . ?
C20 C19 C18 120.0(5) . . ?
C19 C20 C21 118.8(5) . . ?
N5 C21 C20 122.5(5) . . ?
N6 C22 C6 110.1(4) . . ?
N6 C23 C24 111.4(4) . . ?
N7 C24 C25 121.9(5) . . ?
N7 C24 C23 115.8(4) . . ?
C25 C24 C23 122.2(5) . . ?
C26 C25 C24 118.7(5) . . ?
C25 C26 C27 119.4(5) . . ?
C28 C27 C26 118.8(5) . . ?
N7 C28 C27 122.7(5) . . ?
N6 C29 C30 113.4(4) . . ?
N8 C30 C31 122.4(4) . . ?
N8 C30 C29 116.9(4) . . ?
C31 C30 C29 120.7(4) . . ?
C30 C31 C32 118.8(4) . . ?
C33 C32 C31 118.9(5) . . ?
C32 C33 C34 118.8(5) . . ?
N8 C34 C33 122.8(4) . . ?
O12 C35 O12B 83.5(9) . . ?
C35 O12B O11 127.8(12) . . ?

loop_
_geom_bond_atom_site_label_1
_geom_bond_atom_site_label_2
_geom_bond_distance
_geom_bond_site_symmetry_2
_geom_bond_publ_flag
Mn1 O1 2.041(3) . ?
Mn1 O5 2.108(4) . ?
Mn1 N4 2.257(4) . ?
Mn1 N5 2.289(4) . ?
Mn1 N3 2.323(4) . ?
Mn1 N1 2.391(4) . ?
Mn2 O6 2.047(3) . ?
Mn2 O2 2.102(3) . ?
Mn2 N7 2.272(4) . ?
Mn2 N8 2.286(4) . ?
Mn2 N6 2.317(4) . ?
Mn2 N2 2.397(4) . ?
S1 O4 1.443(4) . ?
S1 O1 1.470(3) . ?
S1 O3 1.475(4) . ?
S1 O2 1.481(3) . ?
S2 O8 1.444(4) . ?
S2 O7 1.449(3) . ?
S2 O6 1.473(3) . ?
S2 O5 1.477(4) . ?
N1 C1 1.321(6) . ?
N1 C7 1.376(6) . ?
N2 C6 1.330(6) . ?
N2 C7 1.369(6) . ?
N3 C10 1.472(6) . ?
N3 C9 1.479(6) . ?
N3 C16 1.491(6) . ?
N4 C15 1.338(6) . ?
N4 C11 1.340(6) . ?
N5 C21 1.343(6) . ?
N5 C17 1.350(6) . ?
N6 C23 1.469(6) . ?
N6 C29 1.482(6) . ?
N6 C22 1.485(6) . ?
N7 C28 1.340(6) . ?
N7 C24 1.353(6) . ?
N8 C30 1.332(6) . ?
N8 C34 1.336(6) . ?
C1 C2 1.402(7) . ?
C1 C9 1.504(6) . ?
C2 C3 1.364(7) . ?
C3 C8 1.407(7) . ?
C4 C5 1.355(7) . ?
C4 C8 1.403(7) . ?
C5 C6 1.406(7) . ?
C6 C22 1.517(7) . ?
C7 C8 1.408(6) . ?
C10 C11 1.509(7) . ?
C11 C12 1.376(7) . ?
C12 C13 1.373(7) . ?
C13 C14 1.381(8) . ?
C14 C15 1.378(7) . ?
C16 C17 1.501(6) . ?
C17 C18 1.380(7) . ?
C18 C19 1.397(7) . ?
C19 C20 1.370(8) . ?
C20 C21 1.373(7) . ?
C23 C24 1.508(7) . ?
C24 C25 1.386(7) . ?
C25 C26 1.379(7) . ?
C26 C27 1.388(8) . ?
C27 C28 1.372(7) . ?
C29 C30 1.519(6) . ?
C30 C31 1.381(6) . ?
C31 C32 1.389(7) . ?
C32 C33 1.372(7) . ?
C33 C34 1.380(7) . ?
O11 O12B 1.567(18) . ?
C35 O12 1.467(12) . ?
C35 O12B 1.486(19) . ?
O14 O14 1.515(19) 3_556 ?
